data_7129411
loop_
_publ_author_name
'Kirkina, Vladislava A.'
'Kissel, Alexander'
'Selikhov, Alexander N.'
'Nelyubina, Yulia V.'
'Filippov, Oleg A.'
'Belkova, Natalia'
'Trifonov, Alexander'
'Shubina, Elena'

_publ_section_title
;
 Amine--Boranes Reactions Promoted by Lanthanide(II) Ions
;
_journal_name_full 'Chemical Communications'
_journal_paper_doi 10.1039/D1CC06401K
_journal_year 2022
_chemical_formula_moiety 'C28 H104 B8 N12 Sm4'
_chemical_formula_sum 'C28 H104 B8 N12 Sm4'
_chemical_formula_weight 1297.11
_space_group_crystal_system triclinic
_space_group_IT_number 2
_space_group_name_Hall '-P 1'
_space_group_name_H-M_alt 'P -1'
_atom_sites_solution_hydrogens mixed
_atom_sites_solution_primary dual
_audit_creation_date 2021-07-12
_audit_creation_method
;
Olex2 1.3
(compiled 2020.06.28 svn.raecde09e for OlexSys, GUI svn.r6132)
;
_audit_update_record
;
2021-10-23 deposited with the CCDC.	2021-12-17 downloaded from the CCDC.
;
_cell_angle_alpha 104.319(4)
_cell_angle_beta 107.514(4)
_cell_angle_gamma 108.505(3)
_cell_formula_units_Z 1
_cell_length_a 9.7159(17)
_cell_length_b 13.065(2)
_cell_length_c 13.542(2)
_cell_measurement_reflns_used 1064
_cell_measurement_temperature 120
_cell_measurement_theta_max 30
_cell_measurement_theta_min 3
_cell_volume 1438.5(4)
_computing_molecular_graphics 'Olex2 1.3 (Dolomanov et al., 2009)'
_computing_publication_material 'Olex2 1.3 (Dolomanov et al., 2009)'
_computing_structure_refinement 'XL  (Sheldrick, 2008)'
_computing_structure_solution 'SHELXT  (Sheldrick, 2015)'
_diffrn_ambient_temperature 120
_diffrn_measured_fraction_theta_full 1.000
_diffrn_measured_fraction_theta_max 1.000
_diffrn_measurement_device_type 'Bruker APEX-II DUO'
_diffrn_radiation_type MoK\a
_diffrn_radiation_wavelength 0.71073
_diffrn_reflns_av_R_equivalents 0.1301
_diffrn_reflns_av_unetI/netI 0.0778
_diffrn_reflns_Laue_measured_fraction_full 1.000
_diffrn_reflns_Laue_measured_fraction_max 1.000
_diffrn_reflns_number 5650
_diffrn_reflns_point_group_measured_fraction_full 1.000
_diffrn_reflns_point_group_measured_fraction_max 1.000
_diffrn_reflns_theta_full 25.242
_diffrn_reflns_theta_max 25.999
_diffrn_reflns_theta_min 1.704
_diffrn_source_current 30.0
_diffrn_source_power 1.5
_diffrn_source_voltage 50.0
_exptl_absorpt_coefficient_mu 4.051
_exptl_absorpt_correction_T_max 0.023686
_exptl_absorpt_correction_T_min 0.004570
_exptl_absorpt_correction_type multi-scan
_exptl_absorpt_process_details
;
 TWINABS-2008/2 (Bruker,2010) was used for absorption correction.

Final HKLF 4 output contains 67884 reflections, Rint = 0.2642
 (14434 with I > 3sig(I), Rint = 0.1301)
;
_exptl_crystal_colour black
_exptl_crystal_colour_primary black
_exptl_crystal_density_diffrn 1.497
_exptl_crystal_description prism
_exptl_crystal_F_000 644
_exptl_crystal_size_max 0.15
_exptl_crystal_size_mid 0.05
_exptl_crystal_size_min 0.05
_refine_diff_density_max 1.777
_refine_diff_density_min -1.465
_refine_diff_density_rms 0.244
_refine_ls_extinction_method none
_refine_ls_goodness_of_fit_ref 1.062
_refine_ls_hydrogen_treatment constr
_refine_ls_matrix_type full
_refine_ls_number_parameters 247
_refine_ls_number_reflns 5650
_refine_ls_number_restraints 0
_refine_ls_restrained_S_all 1.062
_refine_ls_R_factor_all 0.1309
_refine_ls_R_factor_gt 0.0815
_refine_ls_shift/su_max 0.000
_refine_ls_shift/su_mean 0.000
_refine_ls_structure_factor_coef Fsqd
_refine_ls_weighting_details 'w=1/[\s^2^(Fo^2^)+(0.0803P)^2^+28.2984P] where P=(Fo^2^+2Fc^2^)/3'
_refine_ls_weighting_scheme calc
_refine_ls_wR_factor_gt 0.1839
_refine_ls_wR_factor_ref 0.2077
_reflns_Friedel_coverage 0.000
_reflns_number_gt 3809
_reflns_number_total 5650
_reflns_threshold_expression 'I > 2\s(I)'
_cod_data_source_file d1cc06401k2.cif
_cod_data_source_block SmDMAB
_cod_original_cell_volume 1438.6(4)
_cod_database_code 7129411
_shelxl_version_number 2014/6
_shelx_space_group_comment
;
The symmetry employed for this shelxl refinement is uniquely defined
by the following loop, which should always be used as a source of
symmetry information in preference to the above space-group names.
They are only intended as comments.
;
_shelx_estimated_absorpt_t_max 0.823
_shelx_estimated_absorpt_t_min 0.582
_olex2_refinement_description
;
1. Fixed Uiso
 At 1.2 times of:
  All B(H,H,H) groups, All C(H,H) groups
 At 1.5 times of:
  All C(H,H,H) groups
2.a Riding coordinates:
 B1(H1D,H1E,H1F), B2(H2D,H2E,H2F), B3(H3D,H3E,H3F), B4(H4D,H4E,H4F)
2.b Secondary CH2 refined with riding coordinates:
 C9(H9A,H9B), C10(H10A,H10B)
2.c Idealised Me refined as rotating group:
 C1(H1A,H1B,H1C), C2(H2A,H2B,H2C), C3(H3A,H3B,H3C), C4(H4A,H4B,H4C), C5(H5A,
 H5B,H5C), C6(H6A,H6B,H6C), C7(H7A,H7B,H7C), C8(H8A,H8B,H8C), C11(H11A,H11C,
 H11B), C12(H12A,H12B,H12C), C13(H13A,H13B,H13C), C14(H14A,H14B,H14C)
;
_olex2_submission_special_instructions 'No special instructions were received'

loop_
_space_group_symop_operation_xyz
'x, y, z'
'-x, -y, -z'

loop_
_atom_site_label
_atom_site_type_symbol
_atom_site_fract_x
_atom_site_fract_y
_atom_site_fract_z
_atom_site_U_iso_or_equiv
_atom_site_adp_type
_atom_site_occupancy
_atom_site_site_symmetry_order
_atom_site_calc_flag
_atom_site_refinement_flags_posn
_atom_site_refinement_flags_adp
_atom_site_refinement_flags_occupancy
_atom_site_disorder_assembly
_atom_site_disorder_group
Sm1 Sm 0.49876(9) 0.60410(7) 0.40077(7) 0.0384(3) Uani 1 1 d . . . . .
Sm2 Sm 0.13609(10) 0.14813(7) 0.15455(7) 0.0402(3) Uani 1 1 d . . . . .
N1 N 0.2859(18) 0.6149(13) 0.4821(13) 0.051(4) Uani 1 1 d . . . . .
N2 N 0.0820(18) 0.3085(13) 0.0867(11) 0.050(4) Uani 1 1 d . . . . .
N3 N 0.0614(18) 0.1142(13) 0.3138(11) 0.051(4) Uani 1 1 d . . . . .
N4 N 0.3515(16) 0.0950(12) 0.1041(11) 0.044(3) Uani 1 1 d . . . . .
N5 N 0.4396(17) 0.7612(15) 0.3024(14) 0.059(4) Uani 1 1 d . . . . .
N6 N 0.6521(19) 0.6383(12) 0.2553(13) 0.050(4) Uani 1 1 d . . . . .
C1 C 0.317(2) 0.7222(18) 0.5692(18) 0.063(5) Uani 1 1 d . . . . .
H1A H 0.4271 0.7566 0.6249 0.095 Uiso 1 1 calc R U . . .
H1B H 0.2440 0.7040 0.6057 0.095 Uiso 1 1 calc R U . . .
H1C H 0.2995 0.7777 0.5353 0.095 Uiso 1 1 calc R U . . .
C2 C 0.1198(19) 0.564(2) 0.4050(17) 0.060(5) Uani 1 1 d . . . . .
H2A H 0.1014 0.6145 0.3652 0.089 Uiso 1 1 calc R U . . .
H2B H 0.0529 0.5545 0.4466 0.089 Uiso 1 1 calc R U . . .
H2C H 0.0928 0.4870 0.3509 0.089 Uiso 1 1 calc R U . . .
C3 C -0.055(2) 0.3285(18) 0.0912(17) 0.058(5) Uani 1 1 d . . . . .
H3A H -0.0825 0.3044 0.1484 0.087 Uiso 1 1 calc R U . . .
H3B H -0.1462 0.2829 0.0182 0.087 Uiso 1 1 calc R U . . .
H3C H -0.0301 0.4116 0.1099 0.087 Uiso 1 1 calc R U . . .
C4 C 0.096(2) 0.3030(16) -0.0211(15) 0.053(4) Uani 1 1 d . . . . .
H4A H 0.1706 0.2690 -0.0292 0.079 Uiso 1 1 calc R U . . .
H4B H 0.1356 0.3819 -0.0213 0.079 Uiso 1 1 calc R U . . .
H4C H -0.0087 0.2544 -0.0835 0.079 Uiso 1 1 calc R U . . .
C5 C -0.021(2) 0.184(2) 0.3425(16) 0.064(6) Uani 1 1 d . . . . .
H5A H -0.1327 0.1461 0.2880 0.096 Uiso 1 1 calc R U . . .
H5B H 0.0301 0.2617 0.3413 0.096 Uiso 1 1 calc R U . . .
H5C H -0.0168 0.1928 0.4174 0.096 Uiso 1 1 calc R U . . .
C6 C -0.030(3) -0.0006(19) 0.3065(17) 0.068(6) Uani 1 1 d . . . . .
H6A H -0.1328 -0.0369 0.2416 0.102 Uiso 1 1 calc R U . . .
H6B H -0.0481 0.0055 0.3748 0.102 Uiso 1 1 calc R U . . .
H6C H 0.0287 -0.0486 0.2984 0.102 Uiso 1 1 calc R U . . .
C7 C 0.435(2) 0.0363(17) 0.1619(16) 0.056(5) Uani 1 1 d . . . . .
H7A H 0.5256 0.0943 0.2315 0.084 Uiso 1 1 calc R U . . .
H7B H 0.4740 -0.0045 0.1134 0.084 Uiso 1 1 calc R U . . .
H7C H 0.3616 -0.0201 0.1792 0.084 Uiso 1 1 calc R U . . .
C8 C 0.467(3) 0.1821(17) 0.0823(18) 0.062(5) Uani 1 1 d . . . . .
H8A H 0.4111 0.2162 0.0368 0.093 Uiso 1 1 calc R U . . .
H8B H 0.5170 0.1440 0.0422 0.093 Uiso 1 1 calc R U . . .
H8C H 0.5490 0.2438 0.1536 0.093 Uiso 1 1 calc R U . . .
C9 C 0.567(3) 0.8035(18) 0.2634(18) 0.066(6) Uani 1 1 d . . . . .
H9A H 0.6709 0.8519 0.3284 0.079 Uiso 1 1 calc R U . . .
H9B H 0.5433 0.8520 0.2208 0.079 Uiso 1 1 calc R U . . .
C10 C 0.574(2) 0.6957(18) 0.1871(16) 0.056(5) Uani 1 1 d . . . . .
H10A H 0.4647 0.6385 0.1332 0.068 Uiso 1 1 calc R U . . .
H10B H 0.6349 0.7210 0.1439 0.068 Uiso 1 1 calc R U . . .
C11 C 0.282(3) 0.715(2) 0.217(2) 0.077(7) Uani 1 1 d . . . . .
H11A H 0.2049 0.6961 0.2502 0.116 Uiso 1 1 calc R U . . .
H11C H 0.2629 0.6438 0.1589 0.116 Uiso 1 1 calc R U . . .
H11B H 0.2714 0.7725 0.1850 0.116 Uiso 1 1 calc R U . . .
C12 C 0.457(3) 0.8686(19) 0.3906(17) 0.068(6) Uani 1 1 d . . . . .
H12A H 0.3826 0.8446 0.4248 0.102 Uiso 1 1 calc R U . . .
H12B H 0.4323 0.9215 0.3553 0.102 Uiso 1 1 calc R U . . .
H12C H 0.5661 0.9088 0.4484 0.102 Uiso 1 1 calc R U . . .
C13 C 0.821(2) 0.7072(19) 0.3222(18) 0.062(5) Uani 1 1 d . . . . .
H13A H 0.8387 0.7809 0.3760 0.093 Uiso 1 1 calc R U . . .
H13B H 0.8748 0.7234 0.2734 0.093 Uiso 1 1 calc R U . . .
H13C H 0.8644 0.6640 0.3627 0.093 Uiso 1 1 calc R U . . .
C14 C 0.624(3) 0.5252(17) 0.1728(16) 0.063(5) Uani 1 1 d . . . . .
H14A H 0.6564 0.4779 0.2131 0.095 Uiso 1 1 calc R U . . .
H14B H 0.6875 0.5410 0.1295 0.095 Uiso 1 1 calc R U . . .
H14C H 0.5110 0.4827 0.1221 0.095 Uiso 1 1 calc R U . . .
B1 B 0.329(2) 0.5335(15) 0.5362(15) 0.038(4) Uani 1 1 d . . . . .
H1D H 0.3118 0.4624 0.4528 0.046 Uiso 1 1 d R U . . .
H1E H 0.4478 0.5291 0.5977 0.046 Uiso 1 1 d R U . . .
H1F H 0.2638 0.5088 0.5944 0.046 Uiso 1 1 d R U . . .
B2 B 0.248(2) 0.3930(17) 0.1916(15) 0.046(4) Uani 1 1 d . . . . .
H2D H 0.2964 0.4062 0.2846 0.056 Uiso 1 1 d R U . . .
H2E H 0.2821 0.3242 0.1728 0.056 Uiso 1 1 d R U . . .
H2F H 0.2740 0.4751 0.1743 0.056 Uiso 1 1 d R U . . .
B3 B 0.240(2) 0.1653(16) 0.3864(15) 0.046(5) Uani 1 1 d . . . . .
H3D H 0.2667 0.1951 0.4713 0.055 Uiso 1 1 d R U . . .
H3E H 0.2711 0.2572 0.3708 0.055 Uiso 1 1 d R U . . .
H3F H 0.2856 0.0939 0.3552 0.055 Uiso 1 1 d R U . . .
B4 B 0.204(2) 0.0081(18) -0.0049(16) 0.046(5) Uani 1 1 d . . . . .
H4D H 0.1185 0.0548 -0.0348 0.056 Uiso 1 1 d R U . . .
H4E H 0.1380 -0.0375 0.0463 0.056 Uiso 1 1 d R U . . .
H4F H 0.2597 -0.0323 -0.0628 0.056 Uiso 1 1 d R U . . .

loop_
_atom_site_aniso_label
_atom_site_aniso_U_11
_atom_site_aniso_U_22
_atom_site_aniso_U_33
_atom_site_aniso_U_23
_atom_site_aniso_U_13
_atom_site_aniso_U_12
Sm1 0.0349(5) 0.0407(5) 0.0384(5) 0.0149(4) 0.0143(4) 0.0155(4)
Sm2 0.0363(5) 0.0389(5) 0.0378(5) 0.0104(4) 0.0127(4) 0.0124(4)
N1 0.053(9) 0.054(9) 0.052(9) 0.026(8) 0.027(7) 0.023(7)
N2 0.060(10) 0.051(9) 0.031(7) 0.019(7) 0.010(7) 0.017(7)
N3 0.047(8) 0.049(8) 0.029(7) 0.005(6) 0.003(6) 0.006(7)
N4 0.037(8) 0.044(8) 0.041(8) 0.009(7) 0.007(6) 0.017(6)
N5 0.038(8) 0.070(11) 0.073(11) 0.049(10) 0.015(7) 0.018(7)
N6 0.072(11) 0.041(8) 0.053(9) 0.021(7) 0.040(8) 0.027(8)
C1 0.059(12) 0.064(13) 0.079(14) 0.036(12) 0.032(11) 0.030(10)
C2 0.032(9) 0.106(16) 0.084(14) 0.059(13) 0.038(9) 0.050(10)
C3 0.050(11) 0.067(13) 0.062(12) 0.032(11) 0.017(9) 0.033(10)
C4 0.054(11) 0.044(10) 0.054(11) 0.019(9) 0.016(9) 0.019(8)
C5 0.043(10) 0.109(18) 0.043(10) 0.026(12) 0.020(9) 0.035(11)
C6 0.081(15) 0.070(14) 0.053(12) 0.024(11) 0.037(11) 0.021(12)
C7 0.053(11) 0.063(12) 0.049(10) 0.021(9) 0.013(9) 0.029(9)
C8 0.072(14) 0.056(12) 0.063(12) 0.021(10) 0.035(11) 0.025(10)
C9 0.101(17) 0.064(13) 0.067(13) 0.045(11) 0.050(13) 0.046(12)
C10 0.055(11) 0.072(13) 0.056(11) 0.039(11) 0.025(9) 0.029(10)
C11 0.064(14) 0.072(14) 0.109(19) 0.062(15) 0.034(13) 0.026(11)
C12 0.095(17) 0.068(13) 0.052(11) 0.022(11) 0.029(11) 0.049(13)
C13 0.053(12) 0.078(14) 0.080(14) 0.050(12) 0.035(11) 0.035(11)
C14 0.075(14) 0.054(12) 0.051(11) 0.021(10) 0.026(10) 0.016(10)
B1 0.032(9) 0.038(9) 0.037(9) 0.016(8) 0.005(7) 0.013(8)
B2 0.052(12) 0.042(10) 0.031(9) -0.001(8) 0.015(8) 0.014(9)
B3 0.049(11) 0.037(10) 0.025(8) -0.004(8) 0.004(8) 0.007(8)
B4 0.037(10) 0.053(11) 0.040(10) -0.004(9) 0.019(8) 0.022(9)

loop_
_atom_type_symbol
_atom_type_description
_atom_type_scat_dispersion_real
_atom_type_scat_dispersion_imag
_atom_type_scat_source
C C 0.0033 0.0016 'International Tables Vol C Tables 4.2.6.8 and 6.1.1.4'
H H 0.0000 0.0000 'International Tables Vol C Tables 4.2.6.8 and 6.1.1.4'
B B 0.0013 0.0007 'International Tables Vol C Tables 4.2.6.8 and 6.1.1.4'
N N 0.0061 0.0033 'International Tables Vol C Tables 4.2.6.8 and 6.1.1.4'
Sm Sm -0.1638 3.4418 'International Tables Vol C Tables 4.2.6.8 and 6.1.1.4'

loop_
_geom_angle_atom_site_label_1
_geom_angle_atom_site_label_2
_geom_angle_atom_site_label_3
_geom_angle
_geom_angle_site_symmetry_1
_geom_angle_site_symmetry_3
_geom_angle_publ_flag
N1 Sm1 N5 88.2(5) . . ?
N1 Sm1 N6 153.7(4) . . ?
N1 Sm1 B1 31.2(4) . . ?
N1 Sm1 B1 117.6(5) . 2_666 ?
N1 Sm1 H1D 46.3 . . ?
N1 Sm1 B2 92.0(5) . . ?
N1 Sm1 H2D 82.9 . . ?
N5 Sm1 N6 66.5(5) . . ?
N5 Sm1 B1 153.9(5) . 2_666 ?
N5 Sm1 B1 119.4(5) . . ?
N5 Sm1 H1D 127.9 . . ?
N5 Sm1 B2 92.3(5) . . ?
N5 Sm1 H2D 110.3 . . ?
N6 Sm1 B1 88.3(5) . 2_666 ?
N6 Sm1 B1 171.8(5) . . ?
N6 Sm1 H1D 148.2 . . ?
N6 Sm1 B2 82.2(5) . . ?
N6 Sm1 H2D 98.6 . . ?
B1 Sm1 B1 86.4(5) 2_666 . ?
B1 Sm1 H1D 77.2 2_666 . ?
B1 Sm1 H1D 23.9 . . ?
B1 Sm1 B2 91.6(5) . . ?
B1 Sm1 B2 90.5(5) 2_666 . ?
B1 Sm1 H2D 78.6 2_666 . ?
B1 Sm1 H2D 74.3 . . ?
H1D Sm1 H2D 51.2 . . ?
B2 Sm1 H1D 70.0 . . ?
B2 Sm1 H2D 20.6 . . ?
N2 Sm2 N4 113.7(5) . . ?
N2 Sm2 B2 33.3(5) . . ?
N2 Sm2 H2E 44.3 . . ?
N2 Sm2 B3 124.9(5) . . ?
N2 Sm2 H3E 101.8 . . ?
N2 Sm2 B4 108.7(5) . . ?
N2 Sm2 B4 86.1(5) . 2 ?
N2 Sm2 H4D 86.5 . . ?
N2 Sm2 H4E 129.4 . . ?
N3 Sm2 N2 118.4(5) . . ?
N3 Sm2 N4 124.0(5) . . ?
N3 Sm2 B2 109.6(5) . . ?
N3 Sm2 H2E 120.5 . . ?
N3 Sm2 B3 31.5(5) . . ?
N3 Sm2 H3E 46.5 . . ?
N3 Sm2 B4 85.7(5) . 2 ?
N3 Sm2 B4 131.2(6) . . ?
N3 Sm2 H4D 145.6 . . ?
N3 Sm2 H4E 106.7 . . ?
N4 Sm2 B2 102.4(5) . . ?
N4 Sm2 H2E 84.5 . . ?
N4 Sm2 B3 99.9(5) . . ?
N4 Sm2 H3E 104.7 . . ?
N4 Sm2 B4 117.4(5) . 2 ?
N4 Sm2 B4 32.4(5) . . ?
N4 Sm2 H4D 52.6 . . ?
N4 Sm2 H4E 45.7 . . ?
B2 Sm2 H2E 18.0 . . ?
B2 Sm2 B3 99.6(5) . . ?
B2 Sm2 H3E 74.7 . . ?
B2 Sm2 B4 118.3(6) . 2 ?
B2 Sm2 H4D 104.0 . . ?
B2 Sm2 H4E 141.9 . . ?
H2E Sm2 H3E 78.2 . . ?
H2E Sm2 H4D 93.9 . . ?
H2E Sm2 H4E 125.9 . . ?
B3 Sm2 H2E 102.0 . . ?
B3 Sm2 H3E 24.9 . . ?
B3 Sm2 B4 116.1(5) . 2 ?
B3 Sm2 H4D 146.9 . . ?
B3 Sm2 H4E 105.5 . . ?
H3E Sm2 H4D 157.0 . . ?
H3E Sm2 H4E 126.5 . . ?
B4 Sm2 B2 116.8(6) . . ?
B4 Sm2 H2E 129.7 2 . ?
B4 Sm2 H2E 101.5 . . ?
B4 Sm2 B3 122.1(6) . . ?
B4 Sm2 H3E 129.6 2 . ?
B4 Sm2 H3E 135.0 . . ?
B4 Sm2 B4 85.4(5) . 2 ?
B4 Sm2 H4D 71.9 2 . ?
B4 Sm2 H4D 25.1 . . ?
B4 Sm2 H4E 75.1 2 . ?
B4 Sm2 H4E 25.2 . . ?
H4D Sm2 H4E 43.1 . . ?
C1 N1 Sm1 121.0(11) . . ?
C1 N1 B1 109.5(14) . . ?
C2 N1 Sm1 118.5(11) . . ?
C2 N1 C1 107.8(15) . . ?
C2 N1 B1 112.7(14) . . ?
B1 N1 Sm1 85.0(10) . . ?
C3 N2 Sm2 118.1(10) . . ?
C3 N2 C4 112.3(14) . . ?
C3 N2 B2 115.9(15) . . ?
C4 N2 Sm2 113.6(11) . . ?
C4 N2 B2 111.3(14) . . ?
B2 N2 Sm2 82.6(9) . . ?
C5 N3 Sm2 109.9(11) . . ?
C5 N3 B3 116.2(15) . . ?
C6 N3 Sm2 122.2(11) . . ?
C6 N3 C5 106.0(16) . . ?
C6 N3 B3 115.0(16) . . ?
B3 N3 Sm2 87.2(10) . . ?
C7 N4 Sm2 122.4(11) . . ?
C7 N4 C8 108.2(14) . . ?
C7 N4 B4 112.3(14) . . ?
C8 N4 Sm2 117.7(11) . . ?
C8 N4 B4 111.4(14) . . ?
B4 N4 Sm2 82.0(9) . . ?
C9 N5 Sm1 107.7(11) . . ?
C9 N5 C12 106.1(16) . . ?
C11 N5 Sm1 113.8(11) . . ?
C11 N5 C9 113.5(17) . . ?
C11 N5 C12 105.5(17) . . ?
C12 N5 Sm1 110.0(11) . . ?
C10 N6 Sm1 106.4(10) . . ?
C13 N6 Sm1 108.6(11) . . ?
C13 N6 C10 113.8(14) . . ?
C13 N6 C14 109.7(16) . . ?
C14 N6 Sm1 112.3(10) . . ?
C14 N6 C10 106.0(15) . . ?
N1 C1 H1A 109.5 . . ?
N1 C1 H1B 109.5 . . ?
N1 C1 H1C 109.5 . . ?
H1A C1 H1B 109.5 . . ?
H1A C1 H1C 109.5 . . ?
H1B C1 H1C 109.5 . . ?
N1 C2 H2A 109.5 . . ?
N1 C2 H2B 109.5 . . ?
N1 C2 H2C 109.5 . . ?
H2A C2 H2B 109.5 . . ?
H2A C2 H2C 109.5 . . ?
H2B C2 H2C 109.5 . . ?
N2 C3 H3A 109.5 . . ?
N2 C3 H3B 109.5 . . ?
N2 C3 H3C 109.5 . . ?
H3A C3 H3B 109.5 . . ?
H3A C3 H3C 109.5 . . ?
H3B C3 H3C 109.5 . . ?
N2 C4 H4A 109.5 . . ?
N2 C4 H4B 109.5 . . ?
N2 C4 H4C 109.5 . . ?
H4A C4 H4B 109.5 . . ?
H4A C4 H4C 109.5 . . ?
H4B C4 H4C 109.5 . . ?
N3 C5 H5A 109.5 . . ?
N3 C5 H5B 109.5 . . ?
N3 C5 H5C 109.5 . . ?
H5A C5 H5B 109.5 . . ?
H5A C5 H5C 109.5 . . ?
H5B C5 H5C 109.5 . . ?
N3 C6 H6A 109.5 . . ?
N3 C6 H6B 109.5 . . ?
N3 C6 H6C 109.5 . . ?
H6A C6 H6B 109.5 . . ?
H6A C6 H6C 109.5 . . ?
H6B C6 H6C 109.5 . . ?
N4 C7 H7A 109.5 . . ?
N4 C7 H7B 109.5 . . ?
N4 C7 H7C 109.5 . . ?
H7A C7 H7B 109.5 . . ?
H7A C7 H7C 109.5 . . ?
H7B C7 H7C 109.5 . . ?
N4 C8 H8A 109.5 . . ?
N4 C8 H8B 109.5 . . ?
N4 C8 H8C 109.5 . . ?
H8A C8 H8B 109.5 . . ?
H8A C8 H8C 109.5 . . ?
H8B C8 H8C 109.5 . . ?
N5 C9 H9A 109.9 . . ?
N5 C9 H9B 109.9 . . ?
N5 C9 C10 108.7(16) . . ?
H9A C9 H9B 108.3 . . ?
C10 C9 H9A 109.9 . . ?
C10 C9 H9B 109.9 . . ?
N6 C10 C9 111.3(15) . . ?
N6 C10 H10A 109.4 . . ?
N6 C10 H10B 109.4 . . ?
C9 C10 H10A 109.4 . . ?
C9 C10 H10B 109.4 . . ?
H10A C10 H10B 108.0 . . ?
N5 C11 H11A 109.5 . . ?
N5 C11 H11C 109.5 . . ?
N5 C11 H11B 109.5 . . ?
H11A C11 H11C 109.5 . . ?
H11A C11 H11B 109.5 . . ?
H11C C11 H11B 109.5 . . ?
N5 C12 H12A 109.5 . . ?
N5 C12 H12B 109.5 . . ?
N5 C12 H12C 109.5 . . ?
H12A C12 H12B 109.5 . . ?
H12A C12 H12C 109.5 . . ?
H12B C12 H12C 109.5 . . ?
N6 C13 H13A 109.5 . . ?
N6 C13 H13B 109.5 . . ?
N6 C13 H13C 109.5 . . ?
H13A C13 H13B 109.5 . . ?
H13A C13 H13C 109.5 . . ?
H13B C13 H13C 109.5 . . ?
N6 C14 H14A 109.5 . . ?
N6 C14 H14B 109.5 . . ?
N6 C14 H14C 109.5 . . ?
H14A C14 H14B 109.5 . . ?
H14A C14 H14C 109.5 . . ?
H14B C14 H14C 109.5 . . ?
Sm1 B1 Sm1 93.6(5) 2_666 . ?
Sm1 B1 H1D 59.8 . . ?
Sm1 B1 H1D 71.3 2_666 . ?
Sm1 B1 H1E 30.7 2_666 . ?
Sm1 B1 H1E 89.8 . . ?
Sm1 B1 H1F 177.6 . . ?
Sm1 B1 H1F 87.0 2_666 . ?
N1 B1 Sm1 157.3(12) . 2_666 ?
N1 B1 Sm1 63.8(8) . . ?
N1 B1 H1D 96.6 . . ?
N1 B1 H1E 139.4 . . ?
N1 B1 H1F 115.5 . . ?
H1D B1 H1E 95.4 . . ?
H1D B1 H1F 122.6 . . ?
H1E B1 H1F 89.5 . . ?
Sm1 B2 H2D 48.2 . . ?
Sm1 B2 H2E 113.7 . . ?
Sm1 B2 H2F 69.0 . . ?
Sm2 B2 Sm1 129.5(7) . . ?
Sm2 B2 H2D 84.0 . . ?
Sm2 B2 H2E 40.1 . . ?
Sm2 B2 H2F 160.6 . . ?
N2 B2 Sm1 159.8(13) . . ?
N2 B2 Sm2 64.1(8) . . ?
N2 B2 H2D 133.4 . . ?
N2 B2 H2E 86.2 . . ?
N2 B2 H2F 100.0 . . ?
H2D B2 H2E 90.2 . . ?
H2D B2 H2F 115.4 . . ?
H2E B2 H2F 133.2 . . ?
Sm2 B3 H3D 160.7 . . ?
Sm2 B3 H3E 62.9 . . ?
Sm2 B3 H3F 84.0 . . ?
N3 B3 Sm2 61.4(8) . . ?
N3 B3 H3D 112.9 . . ?
N3 B3 H3E 94.9 . . ?
N3 B3 H3F 107.1 . . ?
H3D B3 H3E 101.0 . . ?
H3D B3 H3F 115.0 . . ?
H3E B3 H3F 124.4 . . ?
Sm2 B4 Sm2 94.6(5) . 2 ?
Sm2 B4 H4D 63.3 2 . ?
Sm2 B4 H4D 60.0 . . ?
Sm2 B4 H4E 61.7 . . ?
Sm2 B4 H4E 69.8 2 . ?
Sm2 B4 H4F 97.0 2 . ?
Sm2 B4 H4F 167.5 . . ?
N4 B4 Sm2 158.2(11) . 2 ?
N4 B4 Sm2 65.6(8) . . ?
N4 B4 H4D 109.9 . . ?
N4 B4 H4E 91.8 . . ?
N4 B4 H4F 103.6 . . ?
H4D B4 H4E 98.1 . . ?
H4D B4 H4F 122.0 . . ?
H4E B4 H4F 127.1 . . ?

loop_
_geom_bond_atom_site_label_1
_geom_bond_atom_site_label_2
_geom_bond_distance
_geom_bond_site_symmetry_2
_geom_bond_publ_flag
Sm1 N1 2.643(15) . ?
Sm1 N5 2.821(14) . ?
Sm1 N6 2.843(14) . ?
Sm1 B1 2.925(17) 2_666 ?
Sm1 B1 2.934(18) . ?
Sm1 H1D 2.5506 . ?
Sm1 B2 3.045(18) . ?
Sm1 H2D 2.4346 . ?
Sm2 N2 2.621(14) . ?
Sm2 N3 2.566(14) . ?
Sm2 N4 2.622(14) . ?
Sm2 B2 2.89(2) . ?
Sm2 H2E 2.1915 . ?
Sm2 B3 2.920(18) . ?
Sm2 H3E 2.6013 . ?
Sm2 B4 2.851(17) . ?
Sm2 B4 2.974(19) 2 ?
Sm2 H4D 2.4792 . ?
Sm2 H4E 2.5133 . ?
N1 C1 1.47(3) . ?
N1 C2 1.45(2) . ?
N1 B1 1.53(2) . ?
N2 C3 1.45(2) . ?
N2 C4 1.49(2) . ?
N2 B2 1.60(2) . ?
N3 C5 1.46(2) . ?
N3 C6 1.44(2) . ?
N3 B3 1.53(2) . ?
N4 C7 1.47(2) . ?
N4 C8 1.48(2) . ?
N4 B4 1.54(2) . ?
N5 C9 1.49(2) . ?
N5 C11 1.43(3) . ?
N5 C12 1.53(3) . ?
N6 C10 1.51(2) . ?
N6 C13 1.45(2) . ?
N6 C14 1.50(2) . ?
C1 H1A 0.9800 . ?
C1 H1B 0.9800 . ?
C1 H1C 0.9800 . ?
C2 H2A 0.9800 . ?
C2 H2B 0.9800 . ?
C2 H2C 0.9800 . ?
C3 H3A 0.9800 . ?
C3 H3B 0.9800 . ?
C3 H3C 0.9800 . ?
C4 H4A 0.9800 . ?
C4 H4B 0.9800 . ?
C4 H4C 0.9800 . ?
C5 H5A 0.9800 . ?
C5 H5B 0.9800 . ?
C5 H5C 0.9800 . ?
C6 H6A 0.9800 . ?
C6 H6B 0.9800 . ?
C6 H6C 0.9800 . ?
C7 H7A 0.9800 . ?
C7 H7B 0.9800 . ?
C7 H7C 0.9800 . ?
C8 H8A 0.9800 . ?
C8 H8B 0.9800 . ?
C8 H8C 0.9800 . ?
C9 H9A 0.9900 . ?
C9 H9B 0.9900 . ?
C9 C10 1.56(3) . ?
C10 H10A 0.9900 . ?
C10 H10B 0.9900 . ?
C11 H11A 0.9800 . ?
C11 H11C 0.9800 . ?
C11 H11B 0.9800 . ?
C12 H12A 0.9800 . ?
C12 H12B 0.9800 . ?
C12 H12C 0.9800 . ?
C13 H13A 0.9800 . ?
C13 H13B 0.9800 . ?
C13 H13C 0.9800 . ?
C14 H14A 0.9800 . ?
C14 H14B 0.9800 . ?
C14 H14C 0.9800 . ?
B1 Sm1 2.925(17) 2_666 ?
B1 H1D 1.1965 . ?
B1 H1E 1.2291 . ?
B1 H1F 1.1959 . ?
B2 H2D 1.1493 . ?
B2 H2E 1.0507 . ?
B2 H2F 1.1200 . ?
B3 H3D 1.0366 . ?
B3 H3E 1.2293 . ?
B3 H3F 1.1968 . ?
B4 Sm2 2.974(19) 2 ?
B4 H4D 1.2141 . ?
B4 H4E 1.2160 . ?
B4 H4F 1.1881 . ?

loop_
_geom_torsion_atom_site_label_1
_geom_torsion_atom_site_label_2
_geom_torsion_atom_site_label_3
_geom_torsion_atom_site_label_4
_geom_torsion
_geom_torsion_site_symmetry_1
_geom_torsion_site_symmetry_2
_geom_torsion_site_symmetry_3
_geom_torsion_site_symmetry_4
_geom_torsion_publ_flag
Sm1 N1 B1 Sm1 4(3) . . . 2_666 ?
Sm1 N5 C9 C10 53.3(17) . . . . ?
Sm1 N6 C10 C9 49.9(17) . . . . ?
Sm2 N2 B2 Sm1 -137(3) . . . . ?
Sm2 N4 B4 Sm2 -26(3) . . . 2 ?
N5 C9 C10 N6 -75(2) . . . . ?
C1 N1 B1 Sm1 -117(3) . . . 2_666 ?
C1 N1 B1 Sm1 -121.2(13) . . . . ?
C2 N1 B1 Sm1 123(3) . . . 2_666 ?
C2 N1 B1 Sm1 118.9(14) . . . . ?
C3 N2 B2 Sm1 -19(4) . . . . ?
C3 N2 B2 Sm2 117.6(13) . . . . ?
C4 N2 B2 Sm1 111(3) . . . . ?
C4 N2 B2 Sm2 -112.4(13) . . . . ?
C5 N3 B3 Sm2 -110.8(14) . . . . ?
C6 N3 B3 Sm2 124.5(15) . . . . ?
C7 N4 B4 Sm2 96(4) . . . 2 ?
C7 N4 B4 Sm2 121.8(13) . . . . ?
C8 N4 B4 Sm2 -142(3) . . . 2 ?
C8 N4 B4 Sm2 -116.7(13) . . . . ?
C11 N5 C9 C10 -74(2) . . . . ?
C12 N5 C9 C10 171.0(15) . . . . ?
C13 N6 C10 C9 -70(2) . . . . ?
C14 N6 C10 C9 169.6(16) . . . . ?
